data_1568576
loop_
_publ_author_name
'Zhou, Pan-Ke'
'Lin, Xiao-Li'
'Chee, Mun Yin'
'Lew, Wen Siang'
'Zeng, Tao'
'Li, Hao-Hong'
'Chen, Xiong'
'Chen, Zhi-Rong'
'Zheng, Hui-Dong'

_publ_section_title
;
 Switching the memory behaviour from binary to ternary by triggering
 S<sub>6</sub><sup>2-</sup> relaxation in polysulfide-bearing zinc-organic
 complex molecular memories.
;
_journal_issue 7
_journal_name_full 'Materials horizons'
_journal_page_first 2535
_journal_page_last 2541
_journal_paper_doi 10.1039/d3mh00037k
_journal_volume 10
_journal_year 2023
_chemical_formula_moiety 'C10 H10 N2 S6 Zn'
_chemical_formula_sum 'C10 H10 N2 S6 Zn'
_chemical_formula_weight 415.95
_space_group_crystal_system monoclinic
_space_group_IT_number 15
_space_group_name_Hall '-C 2yc'
_space_group_name_H-M_alt 'C 1 2/c 1'
_atom_sites_solution_hydrogens geom
_atom_sites_solution_primary iterative
_audit_creation_date 2022-10-10
_audit_creation_method
;
Olex2 1.3
(compiled 2020.11.12 svn.r5f609507 for OlexSys, GUI svn.r6408)
;
_audit_update_record
;
2022-12-25 deposited with the CCDC.	2023-03-02 downloaded from the CCDC.
;
_cell_angle_alpha 90
_cell_angle_beta 115.024(3)
_cell_angle_gamma 90
_cell_formula_units_Z 4
_cell_length_a 13.6639(13)
_cell_length_b 9.0204(8)
_cell_length_c 14.8989(19)
_cell_measurement_reflns_used 2503
_cell_measurement_temperature 296.15
_cell_measurement_theta_max 22.49
_cell_measurement_theta_min 2.79
_cell_volume 1664.0(3)
_computing_cell_refinement 'SAINT V8.38A (Bruker, 2018)'
_computing_data_reduction 'SAINT V8.38A (Bruker, 2018)'
_computing_molecular_graphics 'Olex2 1.3 (Dolomanov et al., 2009)'
_computing_publication_material 'Olex2 1.3 (Dolomanov et al., 2009)'
_computing_structure_refinement 'SHELXL 2018/3 (Sheldrick, 2015)'
_computing_structure_solution 'olex2.solve 1.3 (Bourhis et al., 2015)'
_diffrn_ambient_temperature 296.15
_diffrn_measured_fraction_theta_full 0.996
_diffrn_measured_fraction_theta_max 0.996
_diffrn_measurement_device_type 'CCD area detector'
_diffrn_measurement_method 'phi and omega scans'
_diffrn_radiation_monochromator graphite
_diffrn_radiation_type MoK\a
_diffrn_radiation_wavelength 0.71073
_diffrn_reflns_av_R_equivalents 0.0537
_diffrn_reflns_av_unetI/netI 0.0444
_diffrn_reflns_Laue_measured_fraction_full 0.996
_diffrn_reflns_Laue_measured_fraction_max 0.996
_diffrn_reflns_limit_h_max 16
_diffrn_reflns_limit_h_min -15
_diffrn_reflns_limit_k_max 10
_diffrn_reflns_limit_k_min -10
_diffrn_reflns_limit_l_max 17
_diffrn_reflns_limit_l_min -17
_diffrn_reflns_number 8104
_diffrn_reflns_point_group_measured_fraction_full 0.996
_diffrn_reflns_point_group_measured_fraction_max 0.996
_diffrn_reflns_theta_full 25.006
_diffrn_reflns_theta_max 25.006
_diffrn_reflns_theta_min 2.794
_diffrn_source_current 20.0
_diffrn_source_power 1.0
_diffrn_source_voltage 50.0
_diffrn_standards_number 0
_exptl_absorpt_coefficient_mu 2.215
_exptl_absorpt_correction_T_max 0.7452
_exptl_absorpt_correction_T_min 0.5792
_exptl_absorpt_correction_type none
_exptl_absorpt_process_details
;
SADABS-2016/2 (Bruker,2016/2) was used for absorption correction.
wR2(int) was 0.0927 before and 0.0560 after correction.
The Ratio of minimum to maximum transmission is 0.7772.
The \l/2 correction factor is Not present.
;
_exptl_crystal_colour 'clear brownish yellow'
_exptl_crystal_colour_lustre clear
_exptl_crystal_colour_modifier brownish
_exptl_crystal_colour_primary yellow
_exptl_crystal_density_diffrn 1.660
_exptl_crystal_density_method 'not measured'
_exptl_crystal_description trapezoid
_exptl_crystal_F_000 840
_exptl_crystal_size_max 0.1
_exptl_crystal_size_mid 0.1
_exptl_crystal_size_min 0.1
_refine_diff_density_max 0.262
_refine_diff_density_min -0.192
_refine_diff_density_rms 0.052
_refine_ls_extinction_coef 0.0022(3)
_refine_ls_extinction_expression Fc^*^=kFc[1+0.001xFc^2^\l^3^/sin(2\q)]^-1/4^
_refine_ls_extinction_method 'SHELXL-2018/3 (Sheldrick 2018)'
_refine_ls_goodness_of_fit_ref 1.004
_refine_ls_hydrogen_treatment constr
_refine_ls_matrix_type full
_refine_ls_number_parameters 88
_refine_ls_number_reflns 1461
_refine_ls_number_restraints 0
_refine_ls_restrained_S_all 1.004
_refine_ls_R_factor_all 0.0652
_refine_ls_R_factor_gt 0.0315
_refine_ls_shift/su_max 0.000
_refine_ls_shift/su_mean 0.000
_refine_ls_structure_factor_coef Fsqd
_refine_ls_weighting_details 'w=1/[\s^2^(Fo^2^)+(0.0275P)^2^] where P=(Fo^2^+2Fc^2^)/3'
_refine_ls_weighting_scheme calc
_refine_ls_wR_factor_gt 0.0573
_refine_ls_wR_factor_ref 0.0647
_reflns_Friedel_coverage 0.000
_reflns_number_gt 994
_reflns_number_total 1461
_reflns_threshold_expression 'I > 2\s(I)'
_cod_data_source_file d3mh00037k2.cif
_cod_data_source_block 11
_cod_depositor_comments 'Adding full bibliography for 1568576--1568579.cif.'
_cod_original_sg_symbol_H-M 'C 2/c '
_cod_database_code 1568576
_shelx_shelxl_version_number 2018/3
_shelx_space_group_comment
;
The symmetry employed for this shelxl refinement is uniquely defined
by the following loop, which should always be used as a source of
symmetry information in preference to the above space-group names.
They are only intended as comments.
;
_shelx_estimated_absorpt_t_max 0.809
_shelx_estimated_absorpt_t_min 0.809
_olex2_refinement_description
;
1. Fixed Uiso
 At 1.2 times of:
  All C(H) groups
2.a Aromatic/amide H refined with riding coordinates:
 C5(H5), C1(H1), C3(H3), C2(H2), C4(H4)
;
_olex2_submission_special_instructions 'No special instructions were received'

loop_
_space_group_symop_operation_xyz
'x, y, z'
'-x, y, -z+1/2'
'x+1/2, y+1/2, z'
'-x+1/2, y+1/2, -z+1/2'
'-x, -y, -z'
'x, -y, z-1/2'
'-x+1/2, -y+1/2, -z'
'x+1/2, -y+1/2, z-1/2'

loop_
_atom_site_label
_atom_site_type_symbol
_atom_site_fract_x
_atom_site_fract_y
_atom_site_fract_z
_atom_site_U_iso_or_equiv
_atom_site_adp_type
_atom_site_occupancy
_atom_site_site_symmetry_order
_atom_site_calc_flag
_atom_site_refinement_flags_posn
_atom_site_refinement_flags_adp
_atom_site_refinement_flags_occupancy
_atom_site_disorder_assembly
_atom_site_disorder_group
Zn1 Zn 0.500000 0.44004(5) 0.250000 0.0546(2) Uani 1 2 d S T P . .
S3 S 0.33841(6) 0.32328(9) 0.21180(7) 0.0663(3) Uani 1 1 d . . . . .
S2 S 0.34686(7) 0.14212(10) 0.13211(6) 0.0734(3) Uani 1 1 d . . . . .
S1 S 0.41812(8) -0.02229(10) 0.23264(8) 0.0844(4) Uani 1 1 d . . . . .
N1 N 0.52083(18) 0.5827(3) 0.36542(16) 0.0492(6) Uani 1 1 d . . . . .
C5 C 0.6151(3) 0.5940(4) 0.4440(2) 0.0664(9) Uani 1 1 d . . . . .
H5 H 0.672641 0.537056 0.445849 0.080 Uiso 1 1 calc R U . . .
C1 C 0.4399(3) 0.6640(3) 0.3657(2) 0.0619(9) Uani 1 1 d . . . . .
H1 H 0.372693 0.656661 0.312113 0.074 Uiso 1 1 calc R U . . .
C3 C 0.5483(3) 0.7687(4) 0.5214(2) 0.0711(10) Uani 1 1 d . . . . .
H3 H 0.557658 0.831281 0.574039 0.085 Uiso 1 1 calc R U . . .
C2 C 0.4510(3) 0.7582(4) 0.4416(3) 0.0745(10) Uani 1 1 d . . . . .
H2 H 0.392672 0.814401 0.438597 0.089 Uiso 1 1 calc R U . . .
C4 C 0.6314(3) 0.6850(4) 0.5219(2) 0.0744(11) Uani 1 1 d . . . . .
H4 H 0.698951 0.690032 0.575189 0.089 Uiso 1 1 calc R U . . .

loop_
_atom_site_aniso_label
_atom_site_aniso_U_11
_atom_site_aniso_U_22
_atom_site_aniso_U_33
_atom_site_aniso_U_23
_atom_site_aniso_U_13
_atom_site_aniso_U_12
Zn1 0.0442(3) 0.0496(3) 0.0584(4) 0.000 0.0106(2) 0.000
S3 0.0476(5) 0.0652(6) 0.0780(6) -0.0014(5) 0.0188(4) -0.0077(4)
S2 0.0714(6) 0.0811(7) 0.0583(6) -0.0099(5) 0.0182(5) -0.0203(5)
S1 0.0965(8) 0.0565(6) 0.1040(8) 0.0008(5) 0.0460(7) -0.0124(5)
N1 0.0417(14) 0.0494(16) 0.0489(15) 0.0054(12) 0.0118(12) -0.0001(12)
C5 0.052(2) 0.074(2) 0.062(2) -0.0050(19) 0.0119(18) 0.0128(18)
C1 0.048(2) 0.071(2) 0.060(2) 0.0041(18) 0.0158(17) 0.0044(18)
C3 0.079(3) 0.078(2) 0.055(2) -0.0043(19) 0.027(2) 0.005(2)
C2 0.066(2) 0.091(3) 0.070(2) 0.000(2) 0.031(2) 0.016(2)
C4 0.060(2) 0.091(3) 0.053(2) -0.008(2) 0.0052(18) 0.009(2)

loop_
_atom_type_symbol
_atom_type_description
_atom_type_scat_dispersion_real
_atom_type_scat_dispersion_imag
_atom_type_scat_source
C C 0.0033 0.0016 'International Tables Vol C Tables 4.2.6.8 and 6.1.1.4'
H H 0.0000 0.0000 'International Tables Vol C Tables 4.2.6.8 and 6.1.1.4'
N N 0.0061 0.0033 'International Tables Vol C Tables 4.2.6.8 and 6.1.1.4'
S S 0.1246 0.1234 'International Tables Vol C Tables 4.2.6.8 and 6.1.1.4'
Zn Zn 0.2839 1.4301 'International Tables Vol C Tables 4.2.6.8 and 6.1.1.4'

loop_
_geom_angle_atom_site_label_1
_geom_angle_atom_site_label_2
_geom_angle_atom_site_label_3
_geom_angle
_geom_angle_site_symmetry_1
_geom_angle_site_symmetry_3
_geom_angle_publ_flag
S3 Zn1 S3 125.24(5) . 2_655 ?
N1 Zn1 S3 105.77(7) . . ?
N1 Zn1 S3 105.77(7) 2_655 2_655 ?
N1 Zn1 S3 107.48(7) 2_655 . ?
N1 Zn1 S3 107.48(7) . 2_655 ?
N1 Zn1 N1 103.06(12) 2_655 . ?
S2 S3 Zn1 103.05(4) . . ?
S1 S2 S3 106.29(5) . . ?
S2 S1 S1 108.24(6) . 2_655 ?
C5 N1 Zn1 121.4(2) . . ?
C5 N1 C1 116.9(3) . . ?
C1 N1 Zn1 121.6(2) . . ?
N1 C5 H5 118.5 . . ?
N1 C5 C4 123.1(3) . . ?
C4 C5 H5 118.5 . . ?
N1 C1 H1 118.6 . . ?
N1 C1 C2 122.9(3) . . ?
C2 C1 H1 118.6 . . ?
C2 C3 H3 121.0 . . ?
C2 C3 C4 118.0(3) . . ?
C4 C3 H3 121.0 . . ?
C1 C2 H2 120.3 . . ?
C3 C2 C1 119.4(3) . . ?
C3 C2 H2 120.3 . . ?
C5 C4 H4 120.2 . . ?
C3 C4 C5 119.7(3) . . ?
C3 C4 H4 120.2 . . ?

loop_
_geom_bond_atom_site_label_1
_geom_bond_atom_site_label_2
_geom_bond_distance
_geom_bond_site_symmetry_2
_geom_bond_publ_flag
Zn1 S3 2.2903(8) . ?
Zn1 S3 2.2903(8) 2_655 ?
Zn1 N1 2.069(2) 2_655 ?
Zn1 N1 2.069(2) . ?
S3 S2 2.0516(12) . ?
S2 S1 2.0389(13) . ?
S1 S1 2.072(2) 2_655 ?
N1 C5 1.328(3) . ?
N1 C1 1.329(3) . ?
C5 H5 0.9300 . ?
C5 C4 1.361(4) . ?
C1 H1 0.9300 . ?
C1 C2 1.370(4) . ?
C3 H3 0.9300 . ?
C3 C2 1.361(4) . ?
C3 C4 1.361(4) . ?
C2 H2 0.9300 . ?
C4 H4 0.9300 . ?

loop_
_geom_torsion_atom_site_label_1
_geom_torsion_atom_site_label_2
_geom_torsion_atom_site_label_3
_geom_torsion_atom_site_label_4
_geom_torsion
_geom_torsion_site_symmetry_1
_geom_torsion_site_symmetry_2
_geom_torsion_site_symmetry_3
_geom_torsion_site_symmetry_4
_geom_torsion_publ_flag
Zn1 N1 C5 C4 -179.0(2) . . . . ?
Zn1 N1 C1 C2 179.3(2) . . . . ?
N1 C5 C4 C3 0.5(5) . . . . ?
N1 C1 C2 C3 -1.0(5) . . . . ?
C5 N1 C1 C2 1.2(4) . . . . ?
C1 N1 C5 C4 -0.9(5) . . . . ?
C2 C3 C4 C5 -0.3(5) . . . . ?
C4 C3 C2 C1 0.5(5) . . . . ?
